data_4324060
loop_
_publ_author_name
'V. Sreenivasa Reddy'
'Douglas E. Berning'
'Kattesh Katti'
'Charles L. Barnes'
'Wynn A. Volkert'
'A.R. Kettring'

_publ_contact_author
;
Kattesh V. Katti
Center for Radiological Research and MURR
University of Missouri
Columbia, MO 65211
;
_publ_section_title
;
 Chemistry in Environmentally Benign Media. 3.1 Synthesis and
 Characterization of Rhenium(V) Complexes Derived from Novel Water-Soluble
 (Hydroxymethyl)phosphines. Crystal Structures of
 [Re(O)2{(HOH2C)2PC6H4P(CH2OH)2}2]I and
 [Re(O)2{(HOH2C)2PCH2CH2P(CH2OH)2}2]Cl
;
_journal_name_full 'Inorganic Chemistry'
_journal_page_first 1753
_journal_page_last 1757
_journal_paper_doi 10.1021/ic9510167
_journal_volume 35
_journal_year 1996
_chemical_formula_moiety 'C12 H32 O10 P4 Cl2 Re '
_chemical_formula_sum 'C12 H32 Cl2 O10 P4 Re'
_chemical_formula_weight 717.38
_chemical_name_systematic ?
_space_group_IT_number 2
_symmetry_cell_setting triclinic
_symmetry_space_group_name_Hall '-P 1'
_symmetry_space_group_name_H-M 'P -1'
_cell_angle_alpha 104.430(10)
_cell_angle_beta 96.400(10)
_cell_angle_gamma 109.540(10)
_cell_formula_units_Z 1
_cell_length_a 6.4930(10)
_cell_length_b 9.4880(20)
_cell_length_c 10.5770(20)
_cell_measurement_reflns_used 25
_cell_measurement_temperature 293
_cell_measurement_theta_max 25.00
_cell_measurement_theta_min 20.00
_cell_volume 581.0(2)
_computing_data_reduction 'NRCVAX DATRD2'
_computing_molecular_graphics NRCVAX
_computing_publication_material 'NRCVAX TABLES Jan 94 Version'
_computing_structure_refinement 'NRCVAX LSTSQ'
_computing_structure_solution 'NRCVAX SOLVER'
_diffrn_ambient_temperature 293
_diffrn_measurement_device 'Nonius CAD-4    '
_diffrn_measurement_method 'Theta/2theta scan b/P/b '
_diffrn_radiation_monochromator graphite
_diffrn_radiation_source 'xray tube'
_diffrn_radiation_type 'Copper K\a    '
_diffrn_radiation_wavelength 1.54056
_diffrn_reflns_av_R_equivalents 0.026
_diffrn_reflns_limit_h_max 6
_diffrn_reflns_limit_h_min -7
_diffrn_reflns_limit_k_max 10
_diffrn_reflns_limit_k_min 0
_diffrn_reflns_limit_l_max 11
_diffrn_reflns_limit_l_min -11
_diffrn_reflns_number 1898
_diffrn_reflns_theta_max 59.85
_diffrn_reflns_theta_min 0.00
_diffrn_standards_decay_% 0.0
_diffrn_standards_interval_time 60
_diffrn_standards_number 3
_exptl_absorpt_coefficient_mu 15.12
_exptl_absorpt_correction_T_max 0.2159
_exptl_absorpt_correction_T_min 0.0611
_exptl_absorpt_correction_type empirical
_exptl_crystal_density_diffrn 2.050
_exptl_crystal_F_000 350.02
_exptl_crystal_size_max 0.20
_exptl_crystal_size_mid 0.25
_exptl_crystal_size_min 0.35
_refine_diff_density_max 3.47
_refine_diff_density_min -2.45
_refine_ls_extinction_coef 27198(1597)
_refine_ls_extinction_method Larson
_refine_ls_goodness_of_fit_obs 1.89
_refine_ls_matrix_type full
_refine_ls_number_parameters 134
_refine_ls_number_reflns 1724
_refine_ls_R_factor_all 0.045
_refine_ls_R_factor_obs 0.045
_refine_ls_shift/esd_max 0.025
_refine_ls_structure_factor_coef F
_refine_ls_weighting_details 'w = 1/(\s^2^(F)+0.0010F^2^)'
_refine_ls_weighting_scheme calc
_refine_ls_wR_factor_all 0.060
_refine_ls_wR_factor_obs 0.060
_reflns_number_observed 1724
_reflns_number_total 1724
_reflns_observed_criterion 'Inet > 2.0\s(Inet)'
_cod_data_source_file ic9510167_2.cif
_cod_data_source_block C12H32O10P4Cl2Re
_cod_depositor_comments
;
The following automatic conversions were performed:

'_refine_ls_weighting_scheme' value '1/(\s^2^(F)+0.0010F^2^)' was
changed to 'calc'. New tag '_refine_ls_weighting_details' was
created. The value of the new tag was set to 'w =
1/(\s^2^(F)+0.0010F^2^)'.

Automatic conversion script
Id: cif_fix_values 3143 2015-03-26 13:38:13Z robertas 
;
_cod_original_cell_volume 581.00(19)
_cod_original_formula_sum 'C12 H32 O10 P4 Cl2 Re '
_cod_database_code 4324060

loop_
_symmetry_equiv_pos_as_xyz
x,y,z
-x,-y,-z

loop_
_atom_site_aniso_label
_atom_site_aniso_U_11
_atom_site_aniso_U_22
_atom_site_aniso_U_33
_atom_site_aniso_U_12
_atom_site_aniso_U_13
_atom_site_aniso_U_23
_atom_site_aniso_type_symbol
Re 0.0261(4) 0.0157(4) 0.0255(4) 0.00615(25) 0.00329(22) 0.00945(24) Re
P1 0.0359(10) 0.0166(10) 0.0311(10) 0.0040(8) 0.0045(8) 0.0076(8) P
P2 0.0338(10) 0.0208(10) 0.0280(10) 0.0075(8) 0.0053(7) 0.0125(7) P
O1 0.031(3) 0.030(3) 0.045(3) 0.0144(23) 0.0075(21) 0.0162(22) O
O2 0.055(4) 0.055(4) 0.047(4) -0.013(3) -0.011(3) 0.011(3) O
O3 0.132(7) 0.025(3) 0.055(4) 0.019(4) 0.028(4) 0.016(3) O
O4 0.038(3) 0.026(3) 0.055(3) 0.0064(22) 0.0033(24) 0.0223(24) O
O5 0.071(4) 0.045(4) 0.041(3) 0.020(3) 0.014(3) 0.027(3) O
C1 0.053(5) 0.030(4) 0.036(4) 0.001(4) 0.011(4) 0.008(3) C
C2 0.048(5) 0.033(4) 0.035(4) 0.005(4) 0.002(3) 0.014(3) C
C3 0.037(4) 0.031(4) 0.048(5) 0.001(3) 0.000(3) 0.009(3) C
C4 0.059(5) 0.025(4) 0.053(5) 0.016(4) 0.011(4) 0.009(3) C
C5 0.038(4) 0.032(4) 0.045(4) 0.010(3) 0.015(3) 0.019(3) C
C6 0.058(5) 0.030(4) 0.041(4) 0.021(4) 0.017(4) 0.025(3) C
Cl 0.0860(22) 0.0974(24) 0.0848(21) 0.0326(19) 0.0033(17) 0.0272(18) Cl

loop_
_atom_site_label
_atom_site_fract_x
_atom_site_fract_y
_atom_site_fract_z
_atom_site_U_iso_or_equiv
_atom_site_thermal_displace_type
_atom_site_calc_flag
_atom_site_refinement_flags
_atom_site_type_symbol
Re 0.00000 0.00000 0.00000 0.0225(4) Uij ? S Re
P1 0.2163(3) 0.25367(22) 0.17588(18) 0.0296(11) Uij ? . P
P2 -0.0885(3) -0.07824(22) 0.19992(17) 0.0274(11) Uij ? . P
O1 0.2327(8) -0.0577(6) 0.0140(5) 0.034(3) Uij ? . O
O2 0.6400(12) 0.4249(9) 0.3233(7) 0.064(4) Uij ? . O
O3 0.2852(17) 0.4920(7) 0.0758(7) 0.072(6) Uij ? . O
O4 -0.5360(9) -0.1962(6) 0.1266(6) 0.040(3) Uij ? . O
O5 -0.1000(12) -0.2818(7) 0.3401(6) 0.050(4) Uij ? . O
C1 0.1478(15) 0.2374(10) 0.3364(8) 0.044(5) Uij ? . C
C2 0.1079(14) 0.0733(10) 0.3470(8) 0.041(5) Uij ? . C
C3 0.5247(14) 0.3108(10) 0.2010(9) 0.043(4) Uij ? . C
C4 0.1732(16) 0.4336(10) 0.1698(9) 0.046(5) Uij ? . C
C5 -0.3637(13) -0.0903(9) 0.2364(8) 0.037(4) Uij ? . C
C6 -0.0690(15) -0.2620(9) 0.2139(8) 0.038(5) Uij ? . C
Cl 0.3245(6) -0.2504(5) 0.4893(4) 0.0913(25) Uij ? . Cl
HO2 0.752 0.501 0.279 0.0624 Uiso ? . H
HO3 0.383 0.613 0.132 0.0806 Uiso ? . H
HO4 -0.564 -0.139 0.054 0.0495 Uiso ? . H
HO5 0.073 -0.203 0.364 0.0622 Uiso ? . H
H1A -0.004 0.260 0.345 0.0497 Uiso ? . H
H1B 0.283 0.324 0.416 0.0497 Uiso ? . H
H2A 0.266 0.058 0.355 0.0485 Uiso ? . H
H2B 0.043 0.062 0.435 0.0485 Uiso ? . H
H3A 0.580 0.356 0.121 0.0489 Uiso ? . H
H3B 0.563 0.208 0.197 0.0489 Uiso ? . H
H4A 0.243 0.521 0.267 0.0558 Uiso ? . H
H4B -0.004 0.409 0.143 0.0558 Uiso ? . H
H5A -0.373 0.024 0.256 0.0483 Uiso ? . H
H5B -0.384 -0.130 0.323 0.0483 Uiso ? . H
H6A 0.094 -0.261 0.201 0.0529 Uiso ? . H
H6B -0.197 -0.359 0.136 0.0529 Uiso ? . H

loop_
_atom_type_symbol
_atom_type_description
_atom_type_scat_dispersion_real
_atom_type_scat_dispersion_imag
_atom_type_scat_source
C ? 0.017 0.009 'International Tables Vol. IV Table 2.2B'
H ? 0.000 0.000 'International Tables Vol. IV Table 2.2B'
O ? 0.047 0.032 'International Tables Vol. IV Table 2.2B'
P ? 0.283 0.434 'International Tables Vol. IV Table 2.2B'
Cl ? 0.348 0.702 'International Tables Vol. IV Table 2.2B'
Re ? -5.790 5.891 'International Tables Vol. IV Table 2.2B'

loop_
_geom_angle_atom_site_label_1
_geom_angle_atom_site_label_2
_geom_angle_atom_site_label_3
_geom_angle
_geom_angle_site_symmetry_1
_geom_angle_site_symmetry_2
_geom_angle_site_symmetry_3
_geom_angle_publ_flag
P1 Re P1a 180.0 ? ? ? ?
P1 Re P2 80.48(6) ? ? ? ?
P1 Re P2a 99.52(6) ? ? ? ?
P1 Re O1 90.66(17) ? ? ? ?
P1 Re O1a 89.34(17) ? ? ? ?
P1a Re P2 99.52(6) ? ? ? ?
P1a Re P2a 80.48(6) ? ? ? ?
P1a Re O1 89.34(17) ? ? ? ?
P1a Re O1a 90.66(17) ? ? ? ?
P2 Re P2a 179.9 ? ? ? ?
P2 Re O1 88.81(17) ? ? ? ?
P2 Re O1a 91.19(17) ? ? ? ?
P2a Re O1 91.19(17) ? ? ? ?
P2a Re O1a 88.81(17) ? ? ? ?
O1 Re O1a 180.0 ? ? ? ?
Re P1 C1 108.9(3) ? ? ? ?
Re P1 C3 114.0(3) ? ? ? ?
Re P1 C4 120.9(3) ? ? ? ?
C1 P1 C3 105.7(4) ? ? ? ?
C1 P1 C4 101.8(4) ? ? ? ?
C3 P1 C4 104.0(4) ? ? ? ?
Re P2 C2 108.2(3) ? ? ? ?
Re P2 C5 116.6(3) ? ? ? ?
Re P2 C6 118.4(3) ? ? ? ?
C2 P2 C5 103.3(4) ? ? ? ?
C2 P2 C6 104.8(4) ? ? ? ?
C5 P2 C6 103.9(4) ? ? ? ?
C3 O2 Ho2 94.1(6) ? ? ? ?
C4 O3 Ho3 102.5(6) ? ? ? ?
C5 O4 Ho4 110.7(5) ? ? ? ?
C6 O5 Ho5 78.3(5) ? ? ? ?
P1 C1 C2 111.4(6) ? ? ? ?
P1 C1 H1a 108.9(7) ? ? ? ?
P1 C1 H1b 109.1(6) ? ? ? ?
C2 C1 H1a 108.2(7) ? ? ? ?
C2 C1 H1b 109.9(8) ? ? ? ?
H1a C1 H1b 109.5(7) ? ? ? ?
P2 C2 C1 111.3(6) ? ? ? ?
P2 C2 H2a 108.8(6) ? ? ? ?
P2 C2 H2b 109.6(6) ? ? ? ?
C1 C2 H2a 108.3(7) ? ? ? ?
C1 C2 H2b 109.3(7) ? ? ? ?
H2a C2 H2b 109.5(7) ? ? ? ?
P1 C3 O2 112.9(6) ? ? ? ?
P1 C3 H3a 108.5(6) ? ? ? ?
P1 C3 H3b 108.5(6) ? ? ? ?
O2 C3 H3a 108.8(7) ? ? ? ?
O2 C3 H3b 108.5(7) ? ? ? ?
H3a C3 H3b 109.5(8) ? ? ? ?
P1 C4 O3 109.1(6) ? ? ? ?
P1 C4 H4a 109.4(7) ? ? ? ?
P1 C4 H4b 109.7(6) ? ? ? ?
O3 C4 H4a 108.5(8) ? ? ? ?
O3 C4 H4b 110.6(8) ? ? ? ?
H4a C4 H4b 109.5(8) ? ? ? ?
P2 C5 O4 110.3(5) ? ? ? ?
P2 C5 H5a 109.4(5) ? ? ? ?
P2 C5 H5b 109.3(6) ? ? ? ?
O4 C5 H5a 109.0(7) ? ? ? ?
O4 C5 H5b 109.4(6) ? ? ? ?
H5a C5 H5b 109.5(7) ? ? ? ?
P2 C6 O5 111.7(5) ? ? ? ?
P2 C6 Ho5 100.3(4) ? ? ? ?
P2 C6 H6a 108.9(5) ? ? ? ?
P2 C6 H6b 108.8(6) ? ? ? ?
O5 C6 Ho5 41.3(3) ? ? ? ?
O5 C6 H6a 109.1(7) ? ? ? ?
O5 C6 H6b 108.8(7) ? ? ? ?
Ho5 C6 H6a 76.5(5) ? ? ? ?
Ho5 C6 H6b 145.7(6) ? ? ? ?
H6a C6 H6b 109.5(7) ? ? ? ?
O5 Ho5 C6 60.3(4) ? ? ? ?
O5 Ho5 Cl 119.0(3) ? ? ? ?

loop_
_geom_bond_atom_site_label_1
_geom_bond_atom_site_label_2
_geom_bond_distance
_geom_bond_site_symmetry_1
_geom_bond_site_symmetry_2
_geom_bond_publ_flag
Re P1 2.4801(19) ? ? ?
Re P1a 2.4801(19) ? ? ?
Re P2 2.4739(18) ? ? ?
Re P2a 2.4739(18) ? ? ?
Re O1 1.774(5) ? ? ?
Re O1a 1.774(5) ? ? ?
P1 C1 1.832(9) ? ? ?
P1 C3 1.860(9) ? ? ?
P1 C4 1.835(9) ? ? ?
P2 C2 1.825(8) ? ? ?
P2 C5 1.842(8) ? ? ?
P2 C6 1.830(8) ? ? ?
O2 C3 1.396(10) ? ? ?
O2 Ho2 1.080(7) ? ? ?
O3 C4 1.411(12) ? ? ?
O3 Ho3 1.080(7) ? ? ?
O4 C5 1.410(10) ? ? ?
O4 Ho4 1.080(5) ? ? ?
O5 C6 1.420(9) ? ? ?
O5 Ho5 1.080(7) ? ? ?
C1 C2 1.525(13) ? ? ?
C1 H1a 1.080(10) ? ? ?
C1 H1b 1.080(8) ? ? ?
C2 H2a 1.080(9) ? ? ?
C2 H2b 1.080(8) ? ? ?
C3 H3a 1.080(9) ? ? ?
C3 H3b 1.080(9) ? ? ?
C4 H4a 1.080(9) ? ? ?
C4 H4b 1.080(10) ? ? ?
C5 H5a 1.080(8) ? ? ?
C5 H5b 1.080(8) ? ? ?
C6 Ho5 1.601(8) ? ? ?
C6 H6a 1.080(9) ? ? ?
C6 H6b 1.080(9) ? ? ?

loop_
_geom_contact_atom_site_label_1
_geom_contact_atom_site_label_2
_geom_contact_distance
_geom_contact_site_symmetry_1
_geom_contact_site_symmetry_2
_geom_contact_publ_flag
? ? ? ? ? ?

loop_
_geom_torsion_atom_site_label_1
_geom_torsion_atom_site_label_2
_geom_torsion_atom_site_label_3
_geom_torsion_atom_site_label_4
_geom_torsion
_geom_torsion_site_symmetry_1
_geom_torsion_site_symmetry_2
_geom_torsion_site_symmetry_3
_geom_torsion_site_symmetry_4
_geom_torsion_publ_flag
? ? ? ? ? ? ? ? ? ?
